data_7043494
loop_
_publ_author_name
'Barroso, Sonia'
'Coelho, Ana M.'
'Ad\~ao, Pedro'
'Calhorda, Maria Jose'
'Martins, Ana M.'

_publ_section_title
;
 Radical reactions of diamine bis(phenolate) vanadium(III) complexes.
 Solid state binding of O2 to form a vanadium(V) peroxo complex
;
_journal_name_full 'Dalton Trans.'
_journal_paper_doi 10.1039/C7DT01699A
_journal_year 2017
_chemical_formula_moiety 'C37 H58 Cl N2 O2 V, C4 H10 O'
_chemical_formula_sum 'C41 H68 Cl N2 O3 V'
_chemical_formula_weight 723.36
_chemical_properties_physical 'air-sensitive, moisture-sensitive, paramagnetic'
_space_group_crystal_system monoclinic
_space_group_IT_number 4
_space_group_name_Hall 'P 2yb'
_space_group_name_H-M_alt 'P 1 21 1'
_symmetry_space_group_name_Hall 'P 2yb'
_symmetry_space_group_name_H-M 'P 1 21 1'
_atom_sites_solution_hydrogens geom
_audit_creation_method SHELXL-2016/6
_audit_update_record
;
2017-06-28 deposited with the CCDC.
2017-06-30 downloaded from the CCDC.
;
_cell_angle_alpha 90
_cell_angle_beta 100.892(3)
_cell_angle_gamma 90
_cell_formula_units_Z 2
_cell_length_a 14.3330(8)
_cell_length_b 8.3560(4)
_cell_length_c 17.3390(9)
_cell_measurement_reflns_used 10777
_cell_measurement_temperature 150(2)
_cell_measurement_theta_max 27.90
_cell_measurement_theta_min 2.88
_cell_volume 2039.22(18)
_computing_cell_refinement 'Bruker SMART'
_computing_data_collection 'Bruker SMART'
_computing_data_reduction 'Bruker SAINT'
_computing_molecular_graphics 'Ortep3 for Windows v2.0 (L.J. Farrugia, J. Appl. Cryst. (1997) 30, 565)'
_computing_publication_material 'enCIFer v1.6'
_computing_structure_refinement 'SHELXL-2016/6 (Sheldrick, 2016)'
_computing_structure_solution 'Sir2004 (M.C. Burla et al, 2005)'
_diffrn_ambient_temperature 150(2)
_diffrn_measured_fraction_theta_full 0.999
_diffrn_measured_fraction_theta_max 0.996
_diffrn_measurement_device_type 'CCD area detector'
_diffrn_measurement_method 'phi and omega scans'
_diffrn_radiation_probe x-ray
_diffrn_radiation_type MoK\a
_diffrn_radiation_wavelength 0.71073
_diffrn_reflns_av_R_equivalents 0.0417
_diffrn_reflns_av_unetI/netI 0.0715
_diffrn_reflns_Laue_measured_fraction_full 0.999
_diffrn_reflns_Laue_measured_fraction_max 0.996
_diffrn_reflns_limit_h_max 19
_diffrn_reflns_limit_h_min -19
_diffrn_reflns_limit_k_max 11
_diffrn_reflns_limit_k_min -11
_diffrn_reflns_limit_l_max 23
_diffrn_reflns_limit_l_min -23
_diffrn_reflns_number 22024
_diffrn_reflns_point_group_measured_fraction_full 0.991
_diffrn_reflns_point_group_measured_fraction_max 0.966
_diffrn_reflns_theta_full 25.242
_diffrn_reflns_theta_max 29.075
_diffrn_reflns_theta_min 2.392
_exptl_absorpt_coefficient_mu 0.346
_exptl_absorpt_correction_T_max 0.9871
_exptl_absorpt_correction_T_min 0.9033
_exptl_absorpt_correction_type multi-scan
_exptl_absorpt_process_details 'SADABS,  G. M. Sheldrick, 1996'
_exptl_crystal_colour green
_exptl_crystal_density_diffrn 1.178
_exptl_crystal_description plate
_exptl_crystal_F_000 784
_exptl_crystal_recrystallization_method EtO2
_exptl_crystal_size_max 0.400
_exptl_crystal_size_mid 0.080
_exptl_crystal_size_min 0.040
_refine_diff_density_max 0.474
_refine_diff_density_min -0.259
_refine_diff_density_rms 0.057
_refine_ls_abs_structure_details
;
 Flack x determined using 3067 quotients [(I+)-(I-)]/[(I+)+(I-)]
 (Parsons, Flack and Wagner, Acta Cryst. B69 (2013) 249-259).
;
_refine_ls_abs_structure_Flack 0.011(11)
_refine_ls_extinction_method none
_refine_ls_goodness_of_fit_ref 1.001
_refine_ls_hydrogen_treatment constr
_refine_ls_matrix_type full
_refine_ls_number_parameters 433
_refine_ls_number_reflns 10555
_refine_ls_number_restraints 1
_refine_ls_restrained_S_all 1.001
_refine_ls_R_factor_all 0.0680
_refine_ls_R_factor_gt 0.0441
_refine_ls_shift/su_max 0.001
_refine_ls_shift/su_mean 0.000
_refine_ls_structure_factor_coef Fsqd
_refine_ls_weighting_details 'w=1/[\s^2^(Fo^2^)+(0.0499P)^2^] where P=(Fo^2^+2Fc^2^)/3'
_refine_ls_weighting_scheme calc
_refine_ls_wR_factor_gt 0.0949
_refine_ls_wR_factor_ref 0.1011
_reflns_Friedel_coverage 0.819
_reflns_Friedel_fraction_full 0.983
_reflns_Friedel_fraction_max 0.931
_reflns_number_gt 8284
_reflns_number_total 10555
_reflns_threshold_expression 'I > 2\s(I)'
_cod_data_source_file c7dt01699a2.cif
_cod_data_source_block 2
_cod_database_code 7043494
_shelx_shelxl_version_number 2016/6
_shelx_space_group_comment
;
The symmetry employed for this shelxl refinement is uniquely defined
by the following loop, which should always be used as a source of
symmetry information in preference to the above space-group names.
They are only intended as comments.
;
_shelx_estimated_absorpt_t_min 0.874
_shelx_estimated_absorpt_t_max 0.986

loop_
_space_group_symop_operation_xyz
'x, y, z'
'-x, y+1/2, -z'

loop_
_atom_site_label
_atom_site_type_symbol
_atom_site_fract_x
_atom_site_fract_y
_atom_site_fract_z
_atom_site_U_iso_or_equiv
_atom_site_adp_type
_atom_site_occupancy
_atom_site_site_symmetry_order
_atom_site_calc_flag
_atom_site_refinement_flags_posn
_atom_site_refinement_flags_adp
V1 V 0.63191(3) 0.44040(6) 0.32615(3) 0.01562(11) Uani 1 1 d . .
Cl1 Cl 0.62883(6) 0.19670(10) 0.39462(5) 0.02790(19) Uani 1 1 d . .
O1 O 0.50594(13) 0.4300(3) 0.27405(11) 0.0211(4) Uani 1 1 d . .
O2 O 0.73728(15) 0.3794(2) 0.28505(13) 0.0204(5) Uani 1 1 d . .
N1 N 0.64333(16) 0.6749(3) 0.27389(14) 0.0166(5) Uani 1 1 d . .
N2 N 0.66627(18) 0.5782(3) 0.43141(16) 0.0213(6) Uani 1 1 d . .
O3 O 0.84708(17) 0.2585(3) 0.63687(15) 0.0318(6) Uani 1 1 d . .
C22 C 0.8931(2) 0.3789(4) 0.25324(17) 0.0177(6) Uani 1 1 d . .
C21 C 0.80318(19) 0.4515(4) 0.25036(16) 0.0181(6) Uani 1 1 d . .
C23 C 0.9553(2) 0.4549(4) 0.21210(16) 0.0203(6) Uani 1 1 d . .
H23 H 1.014078 0.407379 0.212759 0.024 Uiso 1 1 calc R U
C17 C 0.5477(2) 0.7508(4) 0.25137(18) 0.0185(6) Uani 1 1 d . .
H17A H 0.555243 0.857393 0.231304 0.022 Uiso 1 1 calc R U
H17B H 0.519782 0.761526 0.297900 0.022 Uiso 1 1 calc R U
C16 C 0.4809(2) 0.6575(4) 0.19050(18) 0.0178(6) Uani 1 1 d . .
C11 C 0.4574(2) 0.5012(4) 0.20860(18) 0.0180(6) Uani 1 1 d . .
C27 C 0.6843(2) 0.6699(4) 0.20140(17) 0.0197(6) Uani 1 1 d . .
H27A H 0.687660 0.778415 0.182297 0.024 Uiso 1 1 calc R U
H27B H 0.641158 0.610721 0.161629 0.024 Uiso 1 1 calc R U
C12 C 0.3839(2) 0.4196(4) 0.15817(18) 0.0211(7) Uani 1 1 d . .
C26 C 0.7819(2) 0.5953(4) 0.21022(18) 0.0184(6) Uani 1 1 d . .
C54 C 1.0217(2) 0.1681(4) 0.2908(2) 0.0264(7) Uani 1 1 d . .
H54A H 1.065370 0.249473 0.314065 0.040 Uiso 1 1 calc R U
H54B H 1.036608 0.069195 0.318591 0.040 Uiso 1 1 calc R U
H54C H 1.026857 0.153936 0.236793 0.040 Uiso 1 1 calc R U
C13 C 0.3465(2) 0.4934(4) 0.08732(19) 0.0239(7) Uani 1 1 d . .
H13 H 0.298578 0.440222 0.053239 0.029 Uiso 1 1 calc R U
C31 C 0.3470(2) 0.2574(4) 0.1825(2) 0.0251(7) Uani 1 1 d . .
C41 C 0.3363(2) 0.7058(4) -0.01865(19) 0.0286(7) Uani 1 1 d . .
C25 C 0.8475(2) 0.6671(4) 0.17098(17) 0.0200(6) Uani 1 1 d . .
H25 H 0.832352 0.763595 0.144913 0.024 Uiso 1 1 calc R U
C24 C 0.9355(2) 0.5964(4) 0.17025(19) 0.0201(6) Uani 1 1 d . .
C61 C 1.0047(2) 0.6714(4) 0.12279(19) 0.0247(7) Uani 1 1 d . .
C33 C 0.4262(2) 0.1314(4) 0.1941(2) 0.0317(8) Uani 1 1 d . .
H33A H 0.449340 0.118290 0.146047 0.048 Uiso 1 1 calc R U
H33B H 0.477170 0.165669 0.234910 0.048 Uiso 1 1 calc R U
H33C H 0.401536 0.031249 0.208646 0.048 Uiso 1 1 calc R U
C1 C 0.7033(2) 0.7733(4) 0.33542(18) 0.0205(6) Uani 1 1 d . .
H1A H 0.698220 0.885011 0.319939 0.025 Uiso 1 1 calc R U
H1B H 0.769164 0.741402 0.340222 0.025 Uiso 1 1 calc R U
C15 C 0.4418(2) 0.7245(4) 0.11807(18) 0.0198(6) Uani 1 1 d . .
H15 H 0.460233 0.826688 0.105890 0.024 Uiso 1 1 calc R U
C2 C 0.6732(2) 0.7543(4) 0.41444(19) 0.0221(7) Uani 1 1 d . .
H2 H 0.611802 0.806553 0.413526 0.027 Uiso 1 1 calc R U
C14 C 0.3758(2) 0.6416(4) 0.06375(19) 0.0229(7) Uani 1 1 d . .
C51 C 0.9195(2) 0.2188(4) 0.29543(19) 0.0215(7) Uani 1 1 d . .
C3 C 0.7492(3) 0.8242(5) 0.4817(2) 0.0341(9) Uani 1 1 d . .
H3A H 0.793310 0.892159 0.460725 0.041 Uiso 1 1 calc R U
H3B H 0.719491 0.886519 0.517597 0.041 Uiso 1 1 calc R U
C5 C 0.7660(2) 0.5358(4) 0.4713(2) 0.0274(8) Uani 1 1 d . .
H5A H 0.806190 0.519212 0.432823 0.033 Uiso 1 1 calc R U
H5B H 0.766205 0.439096 0.502261 0.033 Uiso 1 1 calc R U
C53 C 0.8519(2) 0.0874(4) 0.2581(2) 0.0274(8) Uani 1 1 d . .
H53A H 0.869051 -0.011922 0.284841 0.041 Uiso 1 1 calc R U
H53B H 0.788042 0.115139 0.262145 0.041 Uiso 1 1 calc R U
H53C H 0.856163 0.076357 0.203739 0.041 Uiso 1 1 calc R U
C4 C 0.8009(2) 0.6774(5) 0.5237(2) 0.0333(8) Uani 1 1 d . .
H4A H 0.869196 0.689218 0.529528 0.040 Uiso 1 1 calc R U
H4B H 0.785117 0.663865 0.575294 0.040 Uiso 1 1 calc R U
C7 C 0.4975(3) 0.5681(6) 0.4530(2) 0.0434(10) Uani 1 1 d . .
H7A H 0.460010 0.548385 0.492427 0.065 Uiso 1 1 calc R U
H7B H 0.485958 0.674916 0.433135 0.065 Uiso 1 1 calc R U
H7C H 0.480553 0.492860 0.410898 0.065 Uiso 1 1 calc R U
C73 C 0.9014(2) 0.1555(4) 0.5979(2) 0.0308(8) Uani 1 1 d . .
H73A H 0.871040 0.144494 0.543257 0.037 Uiso 1 1 calc R U
H73B H 0.905283 0.050272 0.621964 0.037 Uiso 1 1 calc R U
C34 C 0.2652(3) 0.1917(5) 0.1193(2) 0.0370(9) Uani 1 1 d . .
H34A H 0.287273 0.177538 0.070787 0.056 Uiso 1 1 calc R U
H34B H 0.244288 0.090722 0.136229 0.056 Uiso 1 1 calc R U
H34C H 0.213207 0.266116 0.111540 0.056 Uiso 1 1 calc R U
C72 C 0.7565(3) 0.1955(5) 0.6403(2) 0.0359(8) Uani 1 1 d . .
H72A H 0.763172 0.089007 0.662933 0.043 Uiso 1 1 calc R U
H72B H 0.718856 0.187747 0.587756 0.043 Uiso 1 1 calc R U
C6 C 0.6008(3) 0.5496(5) 0.4885(2) 0.0313(8) Uani 1 1 d . .
H6A H 0.611431 0.442314 0.509636 0.038 Uiso 1 1 calc R U
H6B H 0.616830 0.624202 0.531852 0.038 Uiso 1 1 calc R U
C52 C 0.9146(3) 0.2342(4) 0.38317(19) 0.0309(8) Uani 1 1 d . .
H52A H 0.957207 0.316943 0.406564 0.046 Uiso 1 1 calc R U
H52B H 0.850944 0.260819 0.388371 0.046 Uiso 1 1 calc R U
H52C H 0.932660 0.134442 0.409224 0.046 Uiso 1 1 calc R U
C32 C 0.3097(3) 0.2788(5) 0.2591(2) 0.0342(9) Uani 1 1 d . .
H32A H 0.260174 0.357750 0.251585 0.051 Uiso 1 1 calc R U
H32B H 0.284992 0.178789 0.273643 0.051 Uiso 1 1 calc R U
H32C H 0.360626 0.313209 0.299907 0.051 Uiso 1 1 calc R U
C74 C 0.9993(3) 0.2229(5) 0.6032(2) 0.0413(10) Uani 1 1 d . .
H74A H 1.036027 0.152813 0.576762 0.062 Uiso 1 1 calc R U
H74B H 0.995199 0.326471 0.578887 0.062 Uiso 1 1 calc R U
H74C H 1.029355 0.232487 0.657396 0.062 Uiso 1 1 calc R U
C43 C 0.2319(3) 0.7460(6) -0.0277(2) 0.0482(11) Uani 1 1 d . .
H43A H 0.208789 0.785892 -0.079758 0.072 Uiso 1 1 calc R U
H43B H 0.197108 0.651461 -0.019233 0.072 Uiso 1 1 calc R U
H43C H 0.223442 0.826119 0.010036 0.072 Uiso 1 1 calc R U
C63 C 1.0280(3) 0.8439(5) 0.1506(3) 0.0455(11) Uani 1 1 d . .
H63A H 1.055156 0.843702 0.205617 0.068 Uiso 1 1 calc R U
H63B H 1.072478 0.889323 0.121758 0.068 Uiso 1 1 calc R U
H63C H 0.970768 0.906504 0.141780 0.068 Uiso 1 1 calc R U
C42 C 0.3505(3) 0.5780(5) -0.0799(2) 0.0406(10) Uani 1 1 d . .
H42A H 0.416797 0.552872 -0.073916 0.061 Uiso 1 1 calc R U
H42B H 0.315748 0.483089 -0.071945 0.061 Uiso 1 1 calc R U
H42C H 0.327661 0.618738 -0.131790 0.061 Uiso 1 1 calc R U
C64 C 1.1001(3) 0.5810(6) 0.1361(3) 0.0521(12) Uani 1 1 d . .
H64A H 1.127809 0.582149 0.191064 0.078 Uiso 1 1 calc R U
H64B H 1.089521 0.472375 0.118676 0.078 Uiso 1 1 calc R U
H64C H 1.142420 0.632220 0.107024 0.078 Uiso 1 1 calc R U
C62 C 0.9622(3) 0.6689(7) 0.0369(2) 0.0559(13) Uani 1 1 d . .
H62A H 0.948021 0.560503 0.020398 0.084 Uiso 1 1 calc R U
H62B H 0.904726 0.730870 0.027723 0.084 Uiso 1 1 calc R U
H62C H 1.006437 0.713689 0.007702 0.084 Uiso 1 1 calc R U
C44 C 0.3915(4) 0.8559(6) -0.0373(3) 0.0587(14) Uani 1 1 d . .
H44A H 0.457750 0.830511 -0.031515 0.088 Uiso 1 1 calc R U
H44B H 0.367483 0.889849 -0.090199 0.088 Uiso 1 1 calc R U
H44C H 0.383401 0.940492 -0.001620 0.088 Uiso 1 1 calc R U
C71 C 0.7078(3) 0.3023(7) 0.6894(3) 0.0524(12) Uani 1 1 d . .
H71A H 0.646249 0.259388 0.691741 0.079 Uiso 1 1 calc R U
H71B H 0.745017 0.308742 0.741533 0.079 Uiso 1 1 calc R U
H71C H 0.700816 0.407226 0.666551 0.079 Uiso 1 1 calc R U

loop_
_atom_site_aniso_label
_atom_site_aniso_U_11
_atom_site_aniso_U_22
_atom_site_aniso_U_33
_atom_site_aniso_U_23
_atom_site_aniso_U_13
_atom_site_aniso_U_12
V1 0.0156(2) 0.0137(2) 0.0173(2) 0.0011(2) 0.00261(17) 0.0012(2)
Cl1 0.0325(4) 0.0219(4) 0.0308(4) 0.0097(3) 0.0096(3) 0.0012(3)
O1 0.0201(10) 0.0174(10) 0.0245(10) 0.0017(11) 0.0010(8) -0.0023(10)
O2 0.0210(11) 0.0157(10) 0.0262(12) 0.0054(9) 0.0088(9) 0.0036(8)
N1 0.0147(12) 0.0132(12) 0.0213(13) -0.0008(11) 0.0015(10) 0.0005(10)
N2 0.0199(14) 0.0228(14) 0.0203(14) 0.0008(11) 0.0013(11) 0.0018(11)
O3 0.0291(13) 0.0282(13) 0.0390(14) -0.0068(11) 0.0088(11) -0.0053(10)
C22 0.0211(15) 0.0163(14) 0.0152(15) -0.0011(11) 0.0017(12) 0.0024(12)
C21 0.0183(13) 0.0182(14) 0.0173(13) 0.0004(14) 0.0020(11) 0.0001(13)
C23 0.0184(13) 0.0199(16) 0.0221(14) -0.0028(15) 0.0026(11) 0.0025(14)
C17 0.0193(15) 0.0137(14) 0.0218(16) -0.0006(12) 0.0019(12) 0.0016(11)
C16 0.0146(14) 0.0156(14) 0.0230(15) -0.0016(12) 0.0030(12) 0.0015(11)
C11 0.0167(14) 0.0155(14) 0.0215(15) -0.0011(12) 0.0029(12) 0.0024(11)
C27 0.0191(15) 0.0172(15) 0.0220(15) 0.0035(13) 0.0022(12) 0.0039(12)
C12 0.0182(14) 0.0178(17) 0.0273(16) -0.0027(13) 0.0039(12) 0.0021(12)
C26 0.0194(15) 0.0159(14) 0.0198(15) 0.0003(12) 0.0035(12) 0.0025(12)
C54 0.0220(16) 0.0230(17) 0.0324(18) 0.0053(15) 0.0010(14) 0.0047(13)
C13 0.0205(16) 0.0239(16) 0.0253(17) -0.0062(13) -0.0005(13) 0.0000(12)
C31 0.0225(16) 0.0159(15) 0.0357(19) -0.0024(14) 0.0022(14) -0.0010(12)
C41 0.0315(18) 0.0312(19) 0.0206(16) 0.0002(15) -0.0011(14) 0.0021(15)
C25 0.0235(16) 0.0155(14) 0.0210(15) 0.0029(13) 0.0045(13) 0.0008(12)
C24 0.0233(16) 0.0171(15) 0.0203(16) -0.0033(13) 0.0051(13) -0.0006(12)
C61 0.0252(16) 0.0228(16) 0.0295(17) 0.0033(14) 0.0139(14) -0.0004(13)
C33 0.0276(18) 0.0146(15) 0.052(2) -0.0034(16) 0.0055(17) 0.0025(13)
C1 0.0183(15) 0.0179(15) 0.0234(16) -0.0013(13) -0.0015(12) -0.0038(12)
C15 0.0205(15) 0.0151(15) 0.0235(16) 0.0004(12) 0.0036(12) 0.0030(11)
C2 0.0211(16) 0.0201(16) 0.0236(17) -0.0065(13) 0.0004(13) 0.0013(13)
C14 0.0216(16) 0.0251(17) 0.0213(16) -0.0017(13) 0.0024(13) 0.0060(13)
C51 0.0208(15) 0.0183(16) 0.0255(16) 0.0028(13) 0.0046(13) 0.0047(12)
C3 0.036(2) 0.033(2) 0.0284(19) -0.0104(16) -0.0044(16) -0.0028(16)
C5 0.0235(17) 0.032(2) 0.0243(17) 0.0026(15) -0.0003(14) 0.0048(14)
C53 0.0220(17) 0.0173(16) 0.041(2) 0.0040(15) 0.0021(15) 0.0026(13)
C4 0.0280(18) 0.043(2) 0.0260(18) -0.0059(17) -0.0031(14) -0.0027(16)
C7 0.031(2) 0.067(3) 0.037(2) -0.010(2) 0.0184(18) -0.0025(19)
C73 0.0351(19) 0.0266(18) 0.0320(19) -0.0045(15) 0.0099(16) -0.0035(15)
C34 0.0327(19) 0.0237(18) 0.050(2) -0.0026(18) -0.0053(17) -0.0098(16)
C72 0.0325(19) 0.037(2) 0.039(2) -0.0006(18) 0.0075(16) -0.0060(17)
C6 0.036(2) 0.038(2) 0.0212(17) -0.0038(15) 0.0091(15) -0.0022(16)
C52 0.0355(19) 0.030(2) 0.0261(18) 0.0070(15) 0.0034(15) 0.0116(15)
C32 0.0304(19) 0.0266(19) 0.048(2) -0.0006(17) 0.0140(17) -0.0047(15)
C74 0.035(2) 0.050(3) 0.041(2) -0.0074(19) 0.0121(18) -0.0050(18)
C43 0.045(2) 0.067(3) 0.029(2) 0.005(2) -0.0007(18) 0.025(2)
C63 0.048(3) 0.034(2) 0.061(3) 0.001(2) 0.025(2) -0.0064(18)
C42 0.048(2) 0.047(2) 0.025(2) -0.0022(17) 0.0027(18) 0.0051(19)
C64 0.040(2) 0.055(3) 0.069(3) 0.024(2) 0.030(2) 0.012(2)
C62 0.053(3) 0.080(4) 0.038(2) 0.007(3) 0.016(2) -0.017(3)
C44 0.083(4) 0.050(3) 0.035(2) 0.020(2) -0.010(2) -0.018(3)
C71 0.035(2) 0.072(3) 0.052(3) -0.010(2) 0.011(2) 0.004(2)

loop_
_atom_type_symbol
_atom_type_description
_atom_type_scat_dispersion_real
_atom_type_scat_dispersion_imag
_atom_type_scat_source
C C 0.0033 0.0016 'International Tables Vol C Tables 4.2.6.8 and 6.1.1.4'
H H 0.0000 0.0000 'International Tables Vol C Tables 4.2.6.8 and 6.1.1.4'
N N 0.0061 0.0033 'International Tables Vol C Tables 4.2.6.8 and 6.1.1.4'
O O 0.0106 0.0060 'International Tables Vol C Tables 4.2.6.8 and 6.1.1.4'
Cl Cl 0.1484 0.1585 'International Tables Vol C Tables 4.2.6.8 and 6.1.1.4'
V V 0.3005 0.5294 'International Tables Vol C Tables 4.2.6.8 and 6.1.1.4'

loop_
_geom_angle_atom_site_label_1
_geom_angle_atom_site_label_2
_geom_angle_atom_site_label_3
_geom_angle
O2 V1 O1 125.79(10)
O2 V1 N2 113.75(10)
O1 V1 N2 119.06(10)
O2 V1 N1 87.54(9)
O1 V1 N1 88.98(9)
N2 V1 N1 81.21(10)
O2 V1 Cl1 92.86(7)
O1 V1 Cl1 95.46(8)
N2 V1 Cl1 93.35(8)
N1 V1 Cl1 174.20(7)
C11 O1 V1 133.25(19)
C21 O2 V1 137.2(2)
C1 N1 C27 110.9(2)
C1 N1 C17 109.3(2)
C27 N1 C17 106.3(2)
C1 N1 V1 106.13(18)
C27 N1 V1 113.52(18)
C17 N1 V1 110.67(18)
C6 N2 C2 110.8(3)
C6 N2 C5 108.4(3)
C2 N2 C5 103.1(2)
C6 N2 V1 113.9(2)
C2 N2 V1 111.87(19)
C5 N2 V1 108.1(2)
C72 O3 C73 112.8(3)
C23 C22 C21 116.9(3)
C23 C22 C51 121.0(3)
C21 C22 C51 122.0(3)
O2 C21 C26 120.0(3)
O2 C21 C22 120.0(3)
C26 C21 C22 119.9(3)
C24 C23 C22 124.6(3)
C24 C23 H23 117.7
C22 C23 H23 117.7
N1 C17 C16 113.3(2)
N1 C17 H17A 108.9
C16 C17 H17A 108.9
N1 C17 H17B 108.9
C16 C17 H17B 108.9
H17A C17 H17B 107.7
C15 C16 C11 120.3(3)
C15 C16 C17 121.3(3)
C11 C16 C17 118.4(3)
O1 C11 C16 119.4(3)
O1 C11 C12 120.9(3)
C16 C11 C12 119.7(3)
N1 C27 C26 115.6(2)
N1 C27 H27A 108.4
C26 C27 H27A 108.4
N1 C27 H27B 108.4
C26 C27 H27B 108.4
H27A C27 H27B 107.4
C13 C12 C11 116.9(3)
C13 C12 C31 122.5(3)
C11 C12 C31 120.6(3)
C21 C26 C25 120.6(3)
C21 C26 C27 121.1(3)
C25 C26 C27 118.0(3)
C51 C54 H54A 109.5
C51 C54 H54B 109.5
H54A C54 H54B 109.5
C51 C54 H54C 109.5
H54A C54 H54C 109.5
H54B C54 H54C 109.5
C12 C13 C14 124.5(3)
C12 C13 H13 117.7
C14 C13 H13 117.7
C32 C31 C33 109.7(3)
C32 C31 C12 109.2(3)
C33 C31 C12 110.8(3)
C32 C31 C34 108.3(3)
C33 C31 C34 107.0(3)
C12 C31 C34 111.8(3)
C43 C41 C14 111.0(3)
C43 C41 C42 109.7(3)
C14 C41 C42 109.0(3)
C43 C41 C44 109.4(4)
C14 C41 C44 111.4(3)
C42 C41 C44 106.1(3)
C24 C25 C26 121.1(3)
C24 C25 H25 119.5
C26 C25 H25 119.5
C23 C24 C25 116.9(3)
C23 C24 C61 122.6(3)
C25 C24 C61 120.6(3)
C62 C61 C63 110.4(4)
C62 C61 C24 110.1(3)
C63 C61 C24 109.8(3)
C62 C61 C64 109.0(3)
C63 C61 C64 106.2(3)
C24 C61 C64 111.3(3)
C31 C33 H33A 109.5
C31 C33 H33B 109.5
H33A C33 H33B 109.5
C31 C33 H33C 109.5
H33A C33 H33C 109.5
H33B C33 H33C 109.5
N1 C1 C2 111.5(2)
N1 C1 H1A 109.3
C2 C1 H1A 109.3
N1 C1 H1B 109.3
C2 C1 H1B 109.3
H1A C1 H1B 108.0
C14 C15 C16 121.2(3)
C14 C15 H15 119.4
C16 C15 H15 119.4
N2 C2 C1 108.6(2)
N2 C2 C3 106.5(3)
C1 C2 C3 111.1(3)
N2 C2 H2 110.2
C1 C2 H2 110.2
C3 C2 H2 110.2
C15 C14 C13 116.7(3)
C15 C14 C41 122.9(3)
C13 C14 C41 120.4(3)
C53 C51 C22 110.2(3)
C53 C51 C52 109.6(3)
C22 C51 C52 110.1(3)
C53 C51 C54 108.3(3)
C22 C51 C54 111.4(3)
C52 C51 C54 107.2(3)
C4 C3 C2 105.2(3)
C4 C3 H3A 110.7
C2 C3 H3A 110.7
C4 C3 H3B 110.7
C2 C3 H3B 110.7
H3A C3 H3B 108.8
N2 C5 C4 105.5(3)
N2 C5 H5A 110.6
C4 C5 H5A 110.6
N2 C5 H5B 110.6
C4 C5 H5B 110.6
H5A C5 H5B 108.8
C51 C53 H53A 109.5
C51 C53 H53B 109.5
H53A C53 H53B 109.5
C51 C53 H53C 109.5
H53A C53 H53C 109.5
H53B C53 H53C 109.5
C5 C4 C3 105.2(3)
C5 C4 H4A 110.7
C3 C4 H4A 110.7
C5 C4 H4B 110.7
C3 C4 H4B 110.7
H4A C4 H4B 108.8
C6 C7 H7A 109.5
C6 C7 H7B 109.5
H7A C7 H7B 109.5
C6 C7 H7C 109.5
H7A C7 H7C 109.5
H7B C7 H7C 109.5
O3 C73 C74 109.6(3)
O3 C73 H73A 109.7
C74 C73 H73A 109.7
O3 C73 H73B 109.7
C74 C73 H73B 109.7
H73A C73 H73B 108.2
C31 C34 H34A 109.5
C31 C34 H34B 109.5
H34A C34 H34B 109.5
C31 C34 H34C 109.5
H34A C34 H34C 109.5
H34B C34 H34C 109.5
O3 C72 C71 109.5(3)
O3 C72 H72A 109.8
C71 C72 H72A 109.8
O3 C72 H72B 109.8
C71 C72 H72B 109.8
H72A C72 H72B 108.2
C7 C6 N2 113.8(3)
C7 C6 H6A 108.8
N2 C6 H6A 108.8
C7 C6 H6B 108.8
N2 C6 H6B 108.8
H6A C6 H6B 107.7
C51 C52 H52A 109.5
C51 C52 H52B 109.5
H52A C52 H52B 109.5
C51 C52 H52C 109.5
H52A C52 H52C 109.5
H52B C52 H52C 109.5
C31 C32 H32A 109.5
C31 C32 H32B 109.5
H32A C32 H32B 109.5
C31 C32 H32C 109.5
H32A C32 H32C 109.5
H32B C32 H32C 109.5
C73 C74 H74A 109.5
C73 C74 H74B 109.5
H74A C74 H74B 109.5
C73 C74 H74C 109.5
H74A C74 H74C 109.5
H74B C74 H74C 109.5
C41 C43 H43A 109.5
C41 C43 H43B 109.5
H43A C43 H43B 109.5
C41 C43 H43C 109.5
H43A C43 H43C 109.5
H43B C43 H43C 109.5
C61 C63 H63A 109.5
C61 C63 H63B 109.5
H63A C63 H63B 109.5
C61 C63 H63C 109.5
H63A C63 H63C 109.5
H63B C63 H63C 109.5
C41 C42 H42A 109.5
C41 C42 H42B 109.5
H42A C42 H42B 109.5
C41 C42 H42C 109.5
H42A C42 H42C 109.5
H42B C42 H42C 109.5
C61 C64 H64A 109.5
C61 C64 H64B 109.5
H64A C64 H64B 109.5
C61 C64 H64C 109.5
H64A C64 H64C 109.5
H64B C64 H64C 109.5
C61 C62 H62A 109.5
C61 C62 H62B 109.5
H62A C62 H62B 109.5
C61 C62 H62C 109.5
H62A C62 H62C 109.5
H62B C62 H62C 109.5
C41 C44 H44A 109.5
C41 C44 H44B 109.5
H44A C44 H44B 109.5
C41 C44 H44C 109.5
H44A C44 H44C 109.5
H44B C44 H44C 109.5
C72 C71 H71A 109.5
C72 C71 H71B 109.5
H71A C71 H71B 109.5
C72 C71 H71C 109.5
H71A C71 H71C 109.5
H71B C71 H71C 109.5

loop_
_geom_bond_atom_site_label_1
_geom_bond_atom_site_label_2
_geom_bond_distance
V1 O2 1.859(2)
V1 O1 1.8620(19)
V1 N2 2.135(3)
V1 N1 2.178(3)
V1 Cl1 2.3618(9)
O1 C11 1.352(4)
O2 C21 1.354(4)
N1 C1 1.485(4)
N1 C27 1.485(4)
N1 C17 1.494(4)
N2 C6 1.506(4)
N2 C2 1.508(4)
N2 C5 1.508(4)
O3 C72 1.412(4)
O3 C73 1.415(4)
C22 C23 1.395(4)
C22 C21 1.417(4)
C22 C51 1.538(4)
C21 C26 1.393(4)
C23 C24 1.388(5)
C23 H23 0.9300
C17 C16 1.502(4)
C17 H17A 0.9700
C17 H17B 0.9700
C16 C15 1.392(4)
C16 C11 1.399(4)
C11 C12 1.411(4)
C27 C26 1.512(4)
C27 H27A 0.9700
C27 H27B 0.9700
C12 C13 1.389(4)
C12 C31 1.542(5)
C26 C25 1.396(4)
C54 C51 1.542(4)
C54 H54A 0.9600
C54 H54B 0.9600
C54 H54C 0.9600
C13 C14 1.394(5)
C13 H13 0.9300
C31 C32 1.532(5)
C31 C33 1.533(4)
C31 C34 1.547(5)
C41 C43 1.513(5)
C41 C14 1.531(5)
C41 C42 1.546(5)
C41 C44 1.549(5)
C25 C24 1.394(4)
C25 H25 0.9300
C24 C61 1.538(4)
C61 C62 1.498(5)
C61 C63 1.536(5)
C61 C64 1.540(5)
C33 H33A 0.9600
C33 H33B 0.9600
C33 H33C 0.9600
C1 C2 1.520(4)
C1 H1A 0.9700
C1 H1B 0.9700
C15 C14 1.387(4)
C15 H15 0.9300
C2 C3 1.551(4)
C2 H2 0.9800
C51 C53 1.525(4)
C51 C52 1.542(4)
C3 C4 1.543(5)
C3 H3A 0.9700
C3 H3B 0.9700
C5 C4 1.517(5)
C5 H5A 0.9700
C5 H5B 0.9700
C53 H53A 0.9600
C53 H53B 0.9600
C53 H53C 0.9600
C4 H4A 0.9700
C4 H4B 0.9700
C7 C6 1.500(5)
C7 H7A 0.9600
C7 H7B 0.9600
C7 H7C 0.9600
C73 C74 1.498(5)
C73 H73A 0.9700
C73 H73B 0.9700
C34 H34A 0.9600
C34 H34B 0.9600
C34 H34C 0.9600
C72 C71 1.494(6)
C72 H72A 0.9700
C72 H72B 0.9700
C6 H6A 0.9700
C6 H6B 0.9700
C52 H52A 0.9600
C52 H52B 0.9600
C52 H52C 0.9600
C32 H32A 0.9600
C32 H32B 0.9600
C32 H32C 0.9600
C74 H74A 0.9600
C74 H74B 0.9600
C74 H74C 0.9600
C43 H43A 0.9600
C43 H43B 0.9600
C43 H43C 0.9600
C63 H63A 0.9600
C63 H63B 0.9600
C63 H63C 0.9600
C42 H42A 0.9600
C42 H42B 0.9600
C42 H42C 0.9600
C64 H64A 0.9600
C64 H64B 0.9600
C64 H64C 0.9600
C62 H62A 0.9600
C62 H62B 0.9600
C62 H62C 0.9600
C44 H44A 0.9600
C44 H44B 0.9600
C44 H44C 0.9600
C71 H71A 0.9600
C71 H71B 0.9600
C71 H71C 0.9600

loop_
_geom_torsion_atom_site_label_1
_geom_torsion_atom_site_label_2
_geom_torsion_atom_site_label_3
_geom_torsion_atom_site_label_4
_geom_torsion
O2 V1 O1 C11 -62.3(3)
N2 V1 O1 C11 103.3(3)
N1 V1 O1 C11 23.9(3)
Cl1 V1 O1 C11 -159.8(3)
O1 V1 O2 C21 97.3(3)
N2 V1 O2 C21 -68.9(3)
N1 V1 O2 C21 10.3(3)
Cl1 V1 O2 C21 -163.9(3)
V1 O2 C21 C26 -25.7(4)
V1 O2 C21 C22 155.8(2)
C23 C22 C21 O2 176.1(3)
C51 C22 C21 O2 -0.4(4)
C23 C22 C21 C26 -2.4(4)
C51 C22 C21 C26 -178.8(3)
C21 C22 C23 C24 1.1(5)
C51 C22 C23 C24 177.6(3)
C1 N1 C17 C16 -178.6(2)
C27 N1 C17 C16 61.6(3)
V1 N1 C17 C16 -62.1(3)
N1 C17 C16 C15 -120.1(3)
N1 C17 C16 C11 60.8(4)
V1 O1 C11 C16 -34.3(4)
V1 O1 C11 C12 145.2(2)
C15 C16 C11 O1 170.5(3)
C17 C16 C11 O1 -10.4(4)
C15 C16 C11 C12 -9.0(4)
C17 C16 C11 C12 170.1(3)
C1 N1 C27 C26 61.9(3)
C17 N1 C27 C26 -179.4(2)
V1 N1 C27 C26 -57.5(3)
O1 C11 C12 C13 -171.7(3)
C16 C11 C12 C13 7.8(4)
O1 C11 C12 C31 9.3(4)
C16 C11 C12 C31 -171.2(3)
O2 C21 C26 C25 -176.9(3)
C22 C21 C26 C25 1.6(4)
O2 C21 C26 C27 -2.7(4)
C22 C21 C26 C27 175.8(3)
N1 C27 C26 C21 45.9(4)
N1 C27 C26 C25 -139.8(3)
C11 C12 C13 C14 -0.8(5)
C31 C12 C13 C14 178.2(3)
C13 C12 C31 C32 -120.0(3)
C11 C12 C31 C32 58.9(4)
C13 C12 C31 C33 119.1(3)
C11 C12 C31 C33 -62.0(4)
C13 C12 C31 C34 -0.2(4)
C11 C12 C31 C34 178.7(3)
C21 C26 C25 C24 0.6(5)
C27 C26 C25 C24 -173.8(3)
C22 C23 C24 C25 1.0(5)
C22 C23 C24 C61 -177.2(3)
C26 C25 C24 C23 -1.8(4)
C26 C25 C24 C61 176.3(3)
C23 C24 C61 C62 114.4(4)
C25 C24 C61 C62 -63.7(4)
C23 C24 C61 C63 -123.9(3)
C25 C24 C61 C63 58.0(4)
C23 C24 C61 C64 -6.6(5)
C25 C24 C61 C64 175.3(3)
C27 N1 C1 C2 -169.2(2)
C17 N1 C1 C2 73.9(3)
V1 N1 C1 C2 -45.5(3)
C11 C16 C15 C14 2.9(5)
C17 C16 C15 C14 -176.1(3)
C6 N2 C2 C1 -156.7(2)
C5 N2 C2 C1 87.5(3)
V1 N2 C2 C1 -28.4(3)
C6 N2 C2 C3 83.7(3)
C5 N2 C2 C3 -32.1(3)
V1 N2 C2 C3 -148.1(2)
N1 C1 C2 N2 50.0(3)
N1 C1 C2 C3 166.7(3)
C16 C15 C14 C13 3.9(5)
C16 C15 C14 C41 -175.6(3)
C12 C13 C14 C15 -5.1(5)
C12 C13 C14 C41 174.5(3)
C43 C41 C14 C15 -112.4(4)
C42 C41 C14 C15 126.6(3)
C44 C41 C14 C15 9.8(5)
C43 C41 C14 C13 68.1(4)
C42 C41 C14 C13 -52.9(4)
C44 C41 C14 C13 -169.7(3)
C23 C22 C51 C53 -115.7(3)
C21 C22 C51 C53 60.7(4)
C23 C22 C51 C52 123.3(3)
C21 C22 C51 C52 -60.3(4)
C23 C22 C51 C54 4.5(4)
C21 C22 C51 C54 -179.1(3)
N2 C2 C3 C4 13.8(4)
C1 C2 C3 C4 -104.3(3)
C6 N2 C5 C4 -78.7(3)
C2 N2 C5 C4 38.8(3)
V1 N2 C5 C4 157.4(2)
N2 C5 C4 C3 -30.3(4)
C2 C3 C4 C5 10.0(4)
C72 O3 C73 C74 -174.7(3)
C73 O3 C72 C71 174.0(3)
C2 N2 C6 C7 74.6(4)
C5 N2 C6 C7 -173.0(3)
V1 N2 C6 C7 -52.6(4)
